data_7032858
loop_
_publ_author_name
'Johnstone, Timothy C.'
'Alexander, Sarah M.'
'Wilson, Justin J.'
'Lippard, Stephen J.'

_publ_section_title
;
 Oxidative halogenation of cisplatin and carboplatin: synthesis,
 spectroscopy, and crystal and molecular structures of Pt(IV) prodrugs.
;
_journal_issue 1
_journal_name_full 'Dalton transactions (Cambridge, England : 2003)'
_journal_page_first 119
_journal_page_last 129
_journal_paper_doi 10.1039/c4dt02627f
_journal_volume 44
_journal_year 2015
_chemical_formula_sum 'C9 H27 Cl2 I2 N5 O3 Pt'
_chemical_formula_weight 773.15
_chemical_name_systematic
;
cis,cis,trans-diamminedichlorodiiodoplatinum(IV) dimethylformamide
;
_space_group_IT_number 14
_symmetry_cell_setting monoclinic
_symmetry_space_group_name_Hall '-P 2ybc'
_symmetry_space_group_name_H-M 'P 1 21/c 1'
_atom_sites_solution_hydrogens geom
_atom_sites_solution_primary direct
_atom_sites_solution_secondary difmap
_audit_creation_method SHELXL-97
_cell_angle_alpha 90.00
_cell_angle_beta 112.003(2)
_cell_angle_gamma 90.00
_cell_formula_units_Z 8
_cell_length_a 21.974(3)
_cell_length_b 12.4000(14)
_cell_length_c 17.573(2)
_cell_measurement_reflns_used 9975
_cell_measurement_temperature 100(2)
_cell_measurement_theta_max 28.95
_cell_measurement_theta_min 2.49
_cell_volume 4439.5(9)
_computing_cell_refinement 'Bruker SMART'
_computing_data_collection 'Bruker SMART'
_computing_data_reduction 'Bruker SAINT'
_computing_molecular_graphics 'Bruker SHELXTL'
_computing_publication_material 'Bruker SHELXTL'
_computing_structure_refinement 'Bruker SHELXTL'
_computing_structure_solution 'Bruker SHELXTL'
_diffrn_ambient_temperature 100(2)
_diffrn_measured_fraction_theta_full 0.993
_diffrn_measured_fraction_theta_max 0.993
_diffrn_measurement_device_type 'CCD area detector'
_diffrn_measurement_method 'phi and omega scans'
_diffrn_radiation_monochromator graphite
_diffrn_radiation_source 'fine-focus sealed tube'
_diffrn_radiation_type MoK\a
_diffrn_radiation_wavelength 0.71073
_diffrn_reflns_av_R_equivalents 0.0489
_diffrn_reflns_av_sigmaI/netI 0.0297
_diffrn_reflns_limit_h_max 29
_diffrn_reflns_limit_h_min -29
_diffrn_reflns_limit_k_max 16
_diffrn_reflns_limit_k_min -16
_diffrn_reflns_limit_l_max 23
_diffrn_reflns_limit_l_min -23
_diffrn_reflns_number 88414
_diffrn_reflns_theta_full 28.97
_diffrn_reflns_theta_max 28.97
_diffrn_reflns_theta_min 1.92
_exptl_absorpt_coefficient_mu 9.358
_exptl_absorpt_correction_T_max 0.7666
_exptl_absorpt_correction_T_min 0.2032
_exptl_absorpt_correction_type multi-scan
_exptl_absorpt_process_details 'Blessing, 1995'
_exptl_crystal_colour red
_exptl_crystal_density_diffrn 2.313
_exptl_crystal_density_method 'not measured'
_exptl_crystal_description plate
_exptl_crystal_F_000 2864
_exptl_crystal_size_max 0.25
_exptl_crystal_size_mid 0.23
_exptl_crystal_size_min 0.03
_refine_diff_density_max 2.130
_refine_diff_density_min -1.443
_refine_diff_density_rms 0.178
_refine_ls_extinction_method none
_refine_ls_goodness_of_fit_ref 1.077
_refine_ls_hydrogen_treatment constr
_refine_ls_matrix_type full
_refine_ls_number_parameters 413
_refine_ls_number_reflns 11675
_refine_ls_number_restraints 0
_refine_ls_restrained_S_all 1.077
_refine_ls_R_factor_all 0.0325
_refine_ls_R_factor_gt 0.0263
_refine_ls_shift/su_max 0.002
_refine_ls_shift/su_mean 0.000
_refine_ls_structure_factor_coef Fsqd
_refine_ls_weighting_details 'calc w=1/[\s^2^(Fo^2^)+(0.0284P)^2^+14.1435P] where P=(Fo^2^+2Fc^2^)/3'
_refine_ls_weighting_scheme calc
_refine_ls_wR_factor_gt 0.0652
_refine_ls_wR_factor_ref 0.0689
_reflns_number_gt 10487
_reflns_number_total 11675
_reflns_threshold_expression >2sigma(I)
_cod_data_source_file c4dt02627f2.cif
_cod_data_source_block 3
_cod_depositor_comments
;
The following automatic conversions were performed:

'_symmetry_cell_setting' value 'Monoclinic' changed to 'monoclinic'
according to
/usr/data/users/saulius/crontab/automatic-downloads/rss-feeds/RSC/lib/dictionaries/cif_core.dic
dictionary named 'cif_core.dic' version 2.4.2 from 2011-04-26.

Automatic conversion script
Id: cif_fix_values 2827 2014-09-09 07:05:25Z andrius 

 Adding full bibliography for 7032857--7032866.cif.
;
_cod_original_cell_volume 4439.6(9)
_cod_original_sg_symbol_H-M P2(1)/c
_cod_database_code 7032858

loop_
_symmetry_equiv_pos_as_xyz
'x, y, z'
'-x, y+1/2, -z+1/2'
'-x, -y, -z'
'x, -y-1/2, z-1/2'

loop_
_atom_site_label
_atom_site_type_symbol
_atom_site_fract_x
_atom_site_fract_y
_atom_site_fract_z
_atom_site_U_iso_or_equiv
_atom_site_adp_type
_atom_site_occupancy
_atom_site_symmetry_multiplicity
_atom_site_calc_flag
_atom_site_refinement_flags
Pt1 Pt 0.383965(7) 0.231162(12) 0.178136(9) 0.01544(4) Uani 1 1 d .
I11 I 0.374122(15) 0.27640(2) 0.321175(17) 0.02718(7) Uani 1 1 d .
I12 I 0.399919(15) 0.19173(2) 0.037403(16) 0.02486(6) Uani 1 1 d .
Cl12 Cl 0.28913(5) 0.12064(8) 0.14129(6) 0.02273(19) Uani 1 1 d .
Cl11 Cl 0.32286(5) 0.38283(8) 0.11807(7) 0.0272(2) Uani 1 1 d .
N11 N 0.46751(17) 0.3240(3) 0.2121(2) 0.0214(7) Uani 1 1 d .
H11A H 0.4718 0.3621 0.2581 0.032 Uiso 1 1 calc R
H11B H 0.4646 0.3704 0.1707 0.032 Uiso 1 1 calc R
H11C H 0.5031 0.2806 0.2225 0.032 Uiso 1 1 calc R
N11S N 0.17156(18) 0.2171(3) 0.3757(2) 0.0224(7) Uani 1 1 d .
N12 N 0.43731(17) 0.0948(3) 0.2283(2) 0.0196(7) Uani 1 1 d .
H12A H 0.4809 0.1094 0.2444 0.029 Uiso 1 1 calc R
H12B H 0.4263 0.0411 0.1902 0.029 Uiso 1 1 calc R
H12C H 0.4283 0.0735 0.2726 0.029 Uiso 1 1 calc R
C11S C 0.1086(2) 0.1993(4) 0.3385(3) 0.0308(10) Uani 1 1 d .
H11S H 0.0796 0.2577 0.3347 0.037 Uiso 1 1 calc R
O11S O 0.08384(16) 0.1114(3) 0.3074(2) 0.0338(8) Uani 1 1 d .
C12S C 0.2196(3) 0.1332(4) 0.3828(4) 0.0394(12) Uani 1 1 d .
H19A H 0.1968 0.0650 0.3621 0.059 Uiso 1 1 calc R
H19B H 0.2484 0.1247 0.4405 0.059 Uiso 1 1 calc R
H19C H 0.2458 0.1534 0.3505 0.059 Uiso 1 1 calc R
C13S C 0.1978(3) 0.3222(4) 0.4096(4) 0.0424(13) Uani 1 1 d .
H13A H 0.1616 0.3730 0.4002 0.064 Uiso 1 1 calc R
H13B H 0.2267 0.3488 0.3828 0.064 Uiso 1 1 calc R
H13C H 0.2228 0.3152 0.4687 0.064 Uiso 1 1 calc R
Pt2 Pt 0.111733(7) 0.754010(11) 0.289696(9) 0.01582(4) Uani 1 1 d .
I21 I 0.067147(15) 0.68836(2) 0.133630(17) 0.02670(7) Uani 1 1 d .
I22 I 0.154460(19) 0.82162(2) 0.443637(18) 0.03531(8) Uani 1 1 d .
Cl21 Cl 0.17890(5) 0.60242(8) 0.32737(7) 0.0268(2) Uani 1 1 d .
Cl22 Cl 0.19121(5) 0.85887(8) 0.26808(7) 0.0272(2) Uani 1 1 d .
O21S O 0.04171(18) 0.4576(3) 0.4007(2) 0.0358(8) Uani 1 1 d .
N21 N 0.05104(16) 0.8871(3) 0.2592(2) 0.0188(6) Uani 1 1 d .
H21A H 0.0314 0.8920 0.2036 0.028 Uiso 1 1 calc R
H21B H 0.0751 0.9476 0.2793 0.028 Uiso 1 1 calc R
H21C H 0.0198 0.8802 0.2812 0.028 Uiso 1 1 calc R
N21S N 0.10105(19) 0.4608(3) 0.5387(2) 0.0251(8) Uani 1 1 d .
N22 N 0.04105(18) 0.6645(3) 0.3111(2) 0.0223(7) Uani 1 1 d .
H22A H 0.0233 0.7041 0.3412 0.033 Uiso 1 1 calc R
H22B H 0.0595 0.6037 0.3392 0.033 Uiso 1 1 calc R
H22C H 0.0090 0.6462 0.2624 0.033 Uiso 1 1 calc R
C23S C 0.1447(3) 0.5472(4) 0.5353(3) 0.0330(11) Uani 1 1 d .
H23A H 0.1397 0.5594 0.4781 0.049 Uiso 1 1 calc R
H23B H 0.1902 0.5271 0.5677 0.049 Uiso 1 1 calc R
H23C H 0.1336 0.6134 0.5577 0.049 Uiso 1 1 calc R
C21S C 0.0537(2) 0.4251(4) 0.4714(3) 0.0303(10) Uani 1 1 d .
H21S H 0.0264 0.3694 0.4781 0.036 Uiso 1 1 calc R
C22S C 0.1101(3) 0.4190(4) 0.6195(3) 0.0324(10) Uani 1 1 d .
H29A H 0.0779 0.3620 0.6142 0.049 Uiso 1 1 calc R
H29B H 0.1040 0.4774 0.6536 0.049 Uiso 1 1 calc R
H29C H 0.1545 0.3895 0.6454 0.049 Uiso 1 1 calc R
O51S O 0.54881(17) 0.4119(3) 0.36809(19) 0.0336(8) Uani 1 1 d .
O41S O 0.46436(18) 0.5527(3) -0.1258(2) 0.0341(8) Uani 1 1 d .
O31S O -0.04159(18) 0.8315(3) 0.3338(2) 0.0386(8) Uani 1 1 d .
N31S N -0.1169(2) 0.8743(3) 0.3885(2) 0.0265(8) Uani 1 1 d .
N41S N 0.4121(2) 0.5794(3) -0.0369(2) 0.0286(8) Uani 1 1 d .
O61S O 0.56525(18) 0.1636(3) 0.2576(3) 0.0476(10) Uani 1 1 d .
N61S N 0.67421(19) 0.1953(4) 0.2958(2) 0.0330(9) Uani 1 1 d .
N51S N 0.6094(2) 0.3967(4) 0.5039(3) 0.0406(11) Uani 1 1 d .
C51S C 0.5535(3) 0.4019(4) 0.4395(3) 0.0306(10) Uani 1 1 d .
H51S H 0.5139 0.3975 0.4494 0.037 Uiso 1 1 calc R
C41S C 0.4613(2) 0.5912(4) -0.0627(3) 0.0291(9) Uani 1 1 d .
H41S H 0.4977 0.6332 -0.0293 0.035 Uiso 1 1 calc R
C31S C -0.0566(3) 0.8637(4) 0.3911(3) 0.0331(10) Uani 1 1 d .
H31S H -0.0218 0.8822 0.4409 0.040 Uiso 1 1 calc R
C61S C 0.6223(2) 0.1338(5) 0.2806(3) 0.0362(11) Uani 1 1 d .
H61S H 0.6299 0.0584 0.2883 0.043 Uiso 1 1 calc R
C33S C -0.1727(3) 0.8560(5) 0.3133(3) 0.0370(11) Uani 1 1 d .
H33A H -0.1890 0.9252 0.2865 0.055 Uiso 1 1 calc R
H33B H -0.2075 0.8199 0.3259 0.055 Uiso 1 1 calc R
H33C H -0.1595 0.8104 0.2766 0.055 Uiso 1 1 calc R
C43S C 0.3549(3) 0.5138(5) -0.0821(4) 0.0431(13) Uani 1 1 d .
H43A H 0.3570 0.4921 -0.1348 0.065 Uiso 1 1 calc R
H43B H 0.3149 0.5558 -0.0921 0.065 Uiso 1 1 calc R
H43C H 0.3545 0.4494 -0.0500 0.065 Uiso 1 1 calc R
C42S C 0.4158(3) 0.6208(4) 0.0423(3) 0.0411(13) Uani 1 1 d .
H42A H 0.4126 0.5607 0.0769 0.062 Uiso 1 1 calc R
H42B H 0.3796 0.6713 0.0342 0.062 Uiso 1 1 calc R
H42C H 0.4577 0.6581 0.0692 0.062 Uiso 1 1 calc R
C32S C -0.1304(3) 0.9152(6) 0.4578(3) 0.0534(17) Uani 1 1 d .
H32A H -0.1591 0.8645 0.4714 0.080 Uiso 1 1 calc R
H32B H -0.1522 0.9854 0.4438 0.080 Uiso 1 1 calc R
H32C H -0.0892 0.9232 0.5052 0.080 Uiso 1 1 calc R
C53S C 0.6101(4) 0.3879(5) 0.5870(3) 0.066(2) Uani 1 1 d .
H53A H 0.5651 0.3793 0.5846 0.098 Uiso 1 1 calc R
H53B H 0.6294 0.4533 0.6179 0.098 Uiso 1 1 calc R
H53C H 0.6363 0.3252 0.6143 0.098 Uiso 1 1 calc R
C63S C 0.7392(3) 0.1500(7) 0.3209(4) 0.064(2) Uani 1 1 d .
H63A H 0.7381 0.0744 0.3365 0.095 Uiso 1 1 calc R
H63B H 0.7691 0.1905 0.3680 0.095 Uiso 1 1 calc R
H63C H 0.7546 0.1545 0.2754 0.095 Uiso 1 1 calc R
C52S C 0.6721(3) 0.4053(6) 0.4957(4) 0.064(2) Uani 1 1 d .
H52A H 0.6653 0.4153 0.4377 0.096 Uiso 1 1 calc R
H52B H 0.6974 0.3392 0.5162 0.096 Uiso 1 1 calc R
H52C H 0.6962 0.4672 0.5275 0.096 Uiso 1 1 calc R
C62S C 0.6665(4) 0.3113(5) 0.2807(6) 0.079(3) Uani 1 1 d .
H62A H 0.6743 0.3287 0.2307 0.118 Uiso 1 1 calc R
H62B H 0.6983 0.3500 0.3273 0.118 Uiso 1 1 calc R
H62C H 0.6219 0.3329 0.2740 0.118 Uiso 1 1 calc R

loop_
_atom_site_aniso_label
_atom_site_aniso_U_11
_atom_site_aniso_U_22
_atom_site_aniso_U_33
_atom_site_aniso_U_23
_atom_site_aniso_U_13
_atom_site_aniso_U_12
Pt1 0.01310(8) 0.02007(7) 0.01356(7) -0.00092(5) 0.00545(6) -0.00197(5)
I11 0.02920(16) 0.03669(15) 0.02072(13) -0.00678(11) 0.01517(12) -0.00586(12)
I12 0.02884(15) 0.03133(14) 0.01609(12) -0.00021(10) 0.01035(11) -0.00168(11)
Cl12 0.0151(5) 0.0305(5) 0.0219(5) -0.0034(4) 0.0062(4) -0.0001(4)
Cl11 0.0262(5) 0.0243(5) 0.0290(5) 0.0013(4) 0.0079(4) 0.0051(4)
N11 0.0173(18) 0.0287(18) 0.0179(16) -0.0024(13) 0.0061(14) -0.0068(13)
N11S 0.0181(18) 0.0224(16) 0.0241(18) -0.0008(13) 0.0050(15) 0.0018(13)
N12 0.0159(17) 0.0264(17) 0.0158(15) 0.0019(13) 0.0052(13) 0.0012(13)
C11S 0.025(2) 0.032(2) 0.032(2) -0.0021(19) 0.008(2) 0.0028(18)
O11S 0.0218(17) 0.0310(17) 0.044(2) -0.0093(15) 0.0062(15) -0.0060(13)
C12S 0.025(3) 0.037(3) 0.051(3) 0.000(2) 0.008(2) 0.007(2)
C13S 0.036(3) 0.034(3) 0.046(3) -0.010(2) 0.004(3) -0.005(2)
Pt2 0.01427(8) 0.01580(7) 0.01691(7) -0.00080(5) 0.00529(6) 0.00021(5)
I21 0.02671(15) 0.03006(14) 0.02040(13) -0.00519(10) 0.00546(12) 0.00278(11)
I22 0.0558(2) 0.02548(14) 0.01930(13) -0.00214(10) 0.00796(14) -0.00051(13)
Cl21 0.0225(5) 0.0246(5) 0.0274(5) 0.0022(4) 0.0024(4) 0.0069(4)
Cl22 0.0218(5) 0.0271(5) 0.0358(6) -0.0013(4) 0.0144(5) -0.0041(4)
O21S 0.038(2) 0.0359(18) 0.0253(16) 0.0022(14) 0.0020(15) -0.0093(15)
N21 0.0158(17) 0.0198(15) 0.0203(16) 0.0014(12) 0.0062(14) 0.0018(12)
N21S 0.029(2) 0.0227(17) 0.0204(17) 0.0015(13) 0.0055(16) -0.0009(14)
N22 0.0236(19) 0.0175(15) 0.0274(18) 0.0003(13) 0.0115(15) -0.0020(13)
C23S 0.035(3) 0.030(2) 0.027(2) 0.0034(18) 0.003(2) -0.0083(19)
C21S 0.033(3) 0.027(2) 0.029(2) -0.0004(17) 0.011(2) -0.0067(18)
C22S 0.040(3) 0.032(2) 0.024(2) 0.0040(18) 0.011(2) -0.002(2)
O51S 0.0334(19) 0.0387(18) 0.0209(15) 0.0026(13) 0.0013(14) -0.0100(15)
O41S 0.037(2) 0.0410(19) 0.0307(17) -0.0003(14) 0.0203(16) -0.0037(15)
O31S 0.038(2) 0.0377(19) 0.055(2) -0.0037(16) 0.0339(19) 0.0013(15)
N31S 0.029(2) 0.0301(19) 0.0260(19) -0.0005(15) 0.0167(17) 0.0050(15)
N41S 0.031(2) 0.0270(18) 0.032(2) 0.0019(15) 0.0174(18) -0.0012(15)
O61S 0.0170(18) 0.054(2) 0.069(3) 0.015(2) 0.0123(18) 0.0034(16)
N61S 0.017(2) 0.057(3) 0.026(2) 0.0024(18) 0.0090(16) 0.0016(17)
N51S 0.047(3) 0.039(2) 0.022(2) 0.0064(17) -0.0029(19) -0.009(2)
C51S 0.033(3) 0.028(2) 0.026(2) -0.0008(17) 0.005(2) -0.0100(18)
C41S 0.029(3) 0.028(2) 0.031(2) 0.0059(18) 0.013(2) -0.0051(18)
C31S 0.034(3) 0.029(2) 0.039(3) -0.0028(19) 0.016(2) -0.0001(19)
C61S 0.024(2) 0.047(3) 0.039(3) 0.017(2) 0.014(2) 0.005(2)
C33S 0.033(3) 0.047(3) 0.033(3) 0.002(2) 0.015(2) 0.008(2)
C43S 0.031(3) 0.047(3) 0.055(3) 0.001(3) 0.020(3) -0.008(2)
C42S 0.058(4) 0.034(3) 0.043(3) 0.001(2) 0.032(3) 0.004(2)
C32S 0.051(4) 0.081(5) 0.033(3) -0.008(3) 0.021(3) 0.016(3)
C53S 0.108(6) 0.050(4) 0.021(3) 0.003(2) 0.003(3) -0.020(4)
C63S 0.022(3) 0.098(5) 0.067(4) 0.047(4) 0.011(3) 0.012(3)
C52S 0.031(3) 0.078(5) 0.060(4) 0.019(4) -0.009(3) -0.006(3)
C62S 0.051(4) 0.045(4) 0.157(9) -0.036(5) 0.058(5) -0.010(3)

loop_
_atom_type_symbol
_atom_type_description
_atom_type_scat_dispersion_real
_atom_type_scat_dispersion_imag
_atom_type_scat_source
C C 0.0033 0.0016 'International Tables Vol C Tables 4.2.6.8 and 6.1.1.4'
H H 0.0000 0.0000 'International Tables Vol C Tables 4.2.6.8 and 6.1.1.4'
N N 0.0061 0.0033 'International Tables Vol C Tables 4.2.6.8 and 6.1.1.4'
O O 0.0106 0.0060 'International Tables Vol C Tables 4.2.6.8 and 6.1.1.4'
Cl Cl 0.1484 0.1585 'International Tables Vol C Tables 4.2.6.8 and 6.1.1.4'
I I -0.4742 1.8119 'International Tables Vol C Tables 4.2.6.8 and 6.1.1.4'
Pt Pt -1.7033 8.3905 'International Tables Vol C Tables 4.2.6.8 and 6.1.1.4'

loop_
_geom_angle_atom_site_label_1
_geom_angle_atom_site_label_2
_geom_angle_atom_site_label_3
_geom_angle
N11 Pt1 N12 91.86(14)
N11 Pt1 Cl11 88.84(11)
N12 Pt1 Cl11 178.47(10)
N11 Pt1 Cl12 178.56(11)
N12 Pt1 Cl12 86.76(10)
Cl11 Pt1 Cl12 92.55(4)
N11 Pt1 I11 89.29(10)
N12 Pt1 I11 90.18(9)
Cl11 Pt1 I11 91.19(3)
Cl12 Pt1 I11 90.32(2)
N11 Pt1 I12 87.62(10)
N12 Pt1 I12 89.73(9)
Cl11 Pt1 I12 88.94(3)
Cl12 Pt1 I12 92.76(3)
I11 Pt1 I12 176.906(11)
C11S N11S C12S 121.3(4)
C11S N11S C13S 122.5(4)
C12S N11S C13S 116.2(4)
O11S C11S N11S 124.9(4)
N22 Pt2 N21 91.14(14)
N22 Pt2 Cl22 178.32(10)
N21 Pt2 Cl22 87.84(10)
N22 Pt2 Cl21 87.37(10)
N21 Pt2 Cl21 178.14(10)
Cl22 Pt2 Cl21 93.62(4)
N22 Pt2 I22 89.24(10)
N21 Pt2 I22 87.67(9)
Cl22 Pt2 I22 89.39(3)
Cl21 Pt2 I22 91.19(3)
N22 Pt2 I21 90.68(10)
N21 Pt2 I21 91.40(9)
Cl22 Pt2 I21 90.67(3)
Cl21 Pt2 I21 89.74(3)
I22 Pt2 I21 179.062(12)
C21S N21S C23S 121.3(4)
C21S N21S C22S 121.8(4)
C23S N21S C22S 116.9(4)
O21S C21S N21S 126.0(4)
C31S N31S C33S 121.0(4)
C31S N31S C32S 121.8(5)
C33S N31S C32S 116.9(4)
C41S N41S C43S 121.4(4)
C41S N41S C42S 121.7(4)
C43S N41S C42S 116.5(4)
C61S N61S C63S 121.4(5)
C61S N61S C62S 120.2(5)
C63S N61S C62S 118.2(5)
C51S N51S C52S 121.8(5)
C51S N51S C53S 121.1(6)
C52S N51S C53S 117.0(5)
O51S C51S N51S 125.0(5)
O41S C41S N41S 126.2(5)
O31S C31S N31S 125.2(5)
O61S C61S N61S 126.6(5)

loop_
_geom_bond_atom_site_label_1
_geom_bond_atom_site_label_2
_geom_bond_distance
Pt1 N11 2.057(3)
Pt1 N12 2.058(3)
Pt1 Cl11 2.3221(10)
Pt1 Cl12 2.3726(10)
Pt1 I11 2.6622(4)
Pt1 I12 2.6698(4)
N11S C11S 1.308(6)
N11S C12S 1.454(6)
N11S C13S 1.459(6)
C11S O11S 1.250(6)
Pt2 N22 2.055(3)
Pt2 N21 2.062(3)
Pt2 Cl22 2.3199(10)
Pt2 Cl21 2.3277(10)
Pt2 I22 2.6457(4)
Pt2 I21 2.6704(4)
O21S C21S 1.237(6)
N21S C21S 1.325(6)
N21S C23S 1.454(6)
N21S C22S 1.455(6)
O51S C51S 1.226(6)
O41S C41S 1.232(6)
O31S C31S 1.237(6)
N31S C31S 1.316(6)
N31S C33S 1.445(6)
N31S C32S 1.449(6)
N41S C41S 1.329(6)
N41S C43S 1.457(7)
N41S C42S 1.457(6)
O61S C61S 1.221(6)
N61S C61S 1.314(7)
N61S C63S 1.441(7)
N61S C62S 1.461(8)
N51S C51S 1.324(6)
N51S C52S 1.442(8)
N51S C53S 1.460(7)

loop_
_geom_torsion_atom_site_label_1
_geom_torsion_atom_site_label_2
_geom_torsion_atom_site_label_3
_geom_torsion_atom_site_label_4
_geom_torsion
C12S N11S C11S O11S 1.3(8)
C13S N11S C11S O11S 178.9(5)
C23S N21S C21S O21S 1.2(8)
C22S N21S C21S O21S 178.4(5)
C52S N51S C51S O51S 1.5(8)
C53S N51S C51S O51S 178.2(5)
C43S N41S C41S O41S 1.9(8)
C42S N41S C41S O41S 174.7(5)
C33S N31S C31S O31S -4.9(8)
C32S N31S C31S O31S -178.5(5)
C63S N61S C61S O61S -178.5(6)
C62S N61S C61S O61S -3.7(9)
